data_7021839
loop_
_publ_author_name
'Haghighi, Mohsen Golbon'
'Nabavizadeh, S. Masoud'
'Rashidi, Mehdi'
'Kubicki, Maciej'

_publ_section_title
;
 Selectivity in metal-carbon bond protonolysis in p-tolyl- (or
 methyl)-cycloplatinated(ii) complexes: kinetics and mechanism of the
 uncatalyzed isomerization of the resulting Pt(ii) products.
;
_journal_issue 37
_journal_name_full 'Dalton transactions (Cambridge, England : 2003)'
_journal_page_first 13369
_journal_page_last 13380
_journal_paper_doi 10.1039/c3dt51339d
_journal_volume 42
_journal_year 2013
_chemical_formula_sum 'C32 H27 F3 N O2 P Pt'
_chemical_formula_weight 740.61
_chemical_name_systematic
;
 ?
;
_space_group_IT_number 2
_symmetry_cell_setting triclinic
_symmetry_space_group_name_Hall '-P 1'
_symmetry_space_group_name_H-M 'P -1'
_atom_sites_solution_hydrogens geom
_atom_sites_solution_primary direct
_atom_sites_solution_secondary difmap
_audit_creation_method SHELXL-97
_cell_angle_alpha 87.140(8)
_cell_angle_beta 72.665(15)
_cell_angle_gamma 70.061(9)
_cell_formula_units_Z 2
_cell_length_a 10.2693(17)
_cell_length_b 11.3130(7)
_cell_length_c 13.852(2)
_cell_measurement_reflns_used 1069
_cell_measurement_temperature 295(2)
_cell_measurement_theta_max 27.8014
_cell_measurement_theta_min 3.0457
_cell_volume 1441.7(4)
_computing_cell_refinement 'CrysAlis Pro (Oxford Diffraction (2009))'
_computing_data_collection 'CrysAlis Pro (Oxford Diffraction (2009))'
_computing_data_reduction 'CrysAlis Pro (Oxford Diffraction (2009))'
_computing_molecular_graphics 'Stereochemical Workstation (Siemens, 1989)'
_computing_publication_material 'SHELXL-97 (Sheldrick, 2008)'
_computing_structure_refinement 'SHELXL-97 (Sheldrick, 2008)'
_computing_structure_solution 'SIR92 (Altomare et al., 1993)'
_diffrn_ambient_temperature 295(2)
_diffrn_detector_area_resol_mean 16.1544
_diffrn_measured_fraction_theta_full 0.998
_diffrn_measured_fraction_theta_max 0.842
_diffrn_measurement_device_type 'Xcalibur, Eos'
_diffrn_measurement_method '/w scan'
_diffrn_radiation_monochromator graphite
_diffrn_radiation_source 'Enhance (Mo) X-ray Source'
_diffrn_radiation_type 'Mo K\a'
_diffrn_radiation_wavelength 0.7107
_diffrn_reflns_av_R_equivalents 0.0458
_diffrn_reflns_av_sigmaI/netI 0.0398
_diffrn_reflns_limit_h_max 13
_diffrn_reflns_limit_h_min -12
_diffrn_reflns_limit_k_max 14
_diffrn_reflns_limit_k_min -14
_diffrn_reflns_limit_l_max 17
_diffrn_reflns_limit_l_min -16
_diffrn_reflns_number 10415
_diffrn_reflns_theta_full 25.00
_diffrn_reflns_theta_max 28.07
_diffrn_reflns_theta_min 3.05
_exptl_absorpt_coefficient_mu 4.971
_exptl_absorpt_correction_T_max 1.00000
_exptl_absorpt_correction_T_min 0.64630
_exptl_absorpt_correction_type multi-scan
_exptl_absorpt_process_details
;
CrysAlisPro, Agilent Technologies,
Version 1.171.35.21 (release 20-01-2012 CrysAlis171 .NET)
(compiled Jan 23 2012,18:06:46)
Empirical absorption correction using spherical harmonics,
 implemented in SCALE3 ABSPACK scaling algorithm.
;
_exptl_crystal_colour colourless
_exptl_crystal_density_diffrn 1.706
_exptl_crystal_density_method 'not measured'
_exptl_crystal_description block
_exptl_crystal_F_000 724
_exptl_crystal_size_max 0.3
_exptl_crystal_size_mid 0.2
_exptl_crystal_size_min 0.2
_refine_diff_density_max 1.574
_refine_diff_density_min -1.021
_refine_diff_density_rms 0.103
_refine_ls_extinction_coef 0.0022(3)
_refine_ls_extinction_expression Fc^*^=kFc[1+0.001xFc^2^\l^3^/sin(2\q)]^-1/4^
_refine_ls_extinction_method SHELXL
_refine_ls_goodness_of_fit_ref 1.028
_refine_ls_hydrogen_treatment constr
_refine_ls_matrix_type full
_refine_ls_number_parameters 363
_refine_ls_number_reflns 5899
_refine_ls_number_restraints 0
_refine_ls_restrained_S_all 1.028
_refine_ls_R_factor_all 0.0330
_refine_ls_R_factor_gt 0.0282
_refine_ls_shift/su_max 0.001
_refine_ls_shift/su_mean 0.000
_refine_ls_structure_factor_coef Fsqd
_refine_ls_weighting_details 'calc w=1/[\s^2^(Fo^2^)+(0.0353P)^2^+1.8227P] where P=(Fo^2^+2Fc^2^)/3'
_refine_ls_weighting_scheme calc
_refine_ls_wR_factor_gt 0.0701
_refine_ls_wR_factor_ref 0.0728
_reflns_number_gt 5365
_reflns_number_total 5899
_reflns_threshold_expression >2\s(I)
_cod_data_source_file c3dt51339d.txt
_cod_data_source_block 3
_cod_original_cell_volume 1441.8(3)
_cod_original_sg_symbol_H-M P-1
_cod_database_code 7021839

loop_
_symmetry_equiv_pos_as_xyz
'x, y, z'
'-x, -y, -z'

loop_
_atom_site_label
_atom_site_type_symbol
_atom_site_fract_x
_atom_site_fract_y
_atom_site_fract_z
_atom_site_U_iso_or_equiv
_atom_site_adp_type
_atom_site_occupancy
_atom_site_symmetry_multiplicity
_atom_site_calc_flag
_atom_site_refinement_flags
Pt1 Pt 0.262319(16) 0.035449(13) 0.238327(11) 0.03081(7) Uani 1 1 d .
P1 P 0.10454(11) 0.22016(9) 0.23181(8) 0.0279(2) Uani 1 1 d .
C1 C -0.0627(5) 0.2584(4) 0.3382(3) 0.0330(9) Uani 1 1 d .
C2 C -0.1897(5) 0.3539(5) 0.3377(4) 0.0470(12) Uani 1 1 d .
H2 H -0.1937 0.3987 0.2798 0.056 Uiso 1 1 calc R
C3 C -0.3106(6) 0.3837(6) 0.4217(4) 0.0612(15) Uani 1 1 d .
H3 H -0.3947 0.4490 0.4205 0.073 Uiso 1 1 calc R
C4 C -0.3074(6) 0.3178(6) 0.5068(4) 0.0600(15) Uani 1 1 d .
H4 H -0.3899 0.3368 0.5627 0.072 Uiso 1 1 calc R
C5 C -0.1830(7) 0.2240(6) 0.5096(4) 0.0613(15) Uani 1 1 d .
H5 H -0.1803 0.1799 0.5679 0.074 Uiso 1 1 calc R
C6 C -0.0606(6) 0.1942(5) 0.4258(4) 0.0493(12) Uani 1 1 d .
H6 H 0.0239 0.1304 0.4285 0.059 Uiso 1 1 calc R
C7 C 0.0514(4) 0.2394(4) 0.1157(3) 0.0300(8) Uani 1 1 d .
C8 C 0.0905(5) 0.1357(4) 0.0501(4) 0.0436(11) Uani 1 1 d .
H8 H 0.1455 0.0569 0.0652 0.052 Uiso 1 1 calc R
C9 C 0.0491(7) 0.1478(5) -0.0369(4) 0.0556(13) Uani 1 1 d .
H9 H 0.0759 0.0772 -0.0796 0.067 Uiso 1 1 calc R
C10 C -0.0315(6) 0.2636(5) -0.0610(4) 0.0504(12) Uani 1 1 d .
H10 H -0.0603 0.2713 -0.1193 0.061 Uiso 1 1 calc R
C11 C -0.0690(5) 0.3676(5) 0.0019(4) 0.0461(11) Uani 1 1 d .
H11 H -0.1227 0.4462 -0.0144 0.055 Uiso 1 1 calc R
C12 C -0.0276(5) 0.3569(4) 0.0893(3) 0.0376(9) Uani 1 1 d .
H12 H -0.0527 0.4283 0.1307 0.045 Uiso 1 1 calc R
C13 C 0.1629(5) 0.3552(4) 0.2354(3) 0.0360(9) Uani 1 1 d .
C14 C 0.2650(5) 0.3749(5) 0.1509(4) 0.0462(11) Uani 1 1 d .
H14 H 0.3005 0.3217 0.0929 0.055 Uiso 1 1 calc R
C15 C 0.3139(7) 0.4748(6) 0.1532(5) 0.0659(17) Uani 1 1 d .
H15 H 0.3834 0.4877 0.0970 0.079 Uiso 1 1 calc R
C16 C 0.2603(7) 0.5543(5) 0.2381(6) 0.076(2) Uani 1 1 d .
H16 H 0.2932 0.6211 0.2392 0.091 Uiso 1 1 calc R
C17 C 0.1590(8) 0.5359(6) 0.3208(6) 0.077(2) Uani 1 1 d .
H17 H 0.1221 0.5913 0.3776 0.093 Uiso 1 1 calc R
C18 C 0.1100(6) 0.4357(5) 0.3213(5) 0.0567(14) Uani 1 1 d .
H18 H 0.0425 0.4225 0.3786 0.068 Uiso 1 1 calc R
N19 N 0.4405(4) 0.1001(3) 0.2241(3) 0.0332(7) Uani 1 1 d .
C20 C 0.4673(5) 0.1483(5) 0.3003(4) 0.0428(10) Uani 1 1 d .
C21 C 0.5814(6) 0.1958(6) 0.2786(5) 0.0644(16) Uani 1 1 d .
H21 H 0.6014 0.2271 0.3312 0.077 Uiso 1 1 calc R
C22 C 0.6639(6) 0.1969(7) 0.1808(5) 0.0707(17) Uani 1 1 d .
H22 H 0.7381 0.2306 0.1666 0.085 Uiso 1 1 calc R
C23 C 0.6354(6) 0.1476(5) 0.1042(4) 0.0569(14) Uani 1 1 d .
H23 H 0.6896 0.1472 0.0371 0.068 Uiso 1 1 calc R
C24 C 0.5251(5) 0.0989(5) 0.1287(4) 0.0461(11) Uani 1 1 d .
H24 H 0.5078 0.0633 0.0768 0.055 Uiso 1 1 calc R
C25 C 0.3767(5) 0.1508(5) 0.4056(4) 0.0442(11) Uani 1 1 d .
C26 C 0.3449(6) 0.0465(5) 0.4476(4) 0.0483(12) Uani 1 1 d .
H26 H 0.3781 -0.0277 0.4077 0.058 Uiso 1 1 calc R
C27 C 0.2647(7) 0.0511(7) 0.5476(4) 0.0675(16) Uani 1 1 d .
H27 H 0.2444 -0.0197 0.5747 0.081 Uiso 1 1 calc R
C28 C 0.2152(9) 0.1593(8) 0.6067(5) 0.085(2) Uani 1 1 d .
H28 H 0.1616 0.1618 0.6743 0.102 Uiso 1 1 calc R
C29 C 0.2438(9) 0.2636(8) 0.5674(5) 0.085(2) Uani 1 1 d .
H29 H 0.2088 0.3372 0.6083 0.102 Uiso 1 1 calc R
C30 C 0.3243(7) 0.2613(6) 0.4676(5) 0.0658(16) Uani 1 1 d .
H30 H 0.3436 0.3329 0.4414 0.079 Uiso 1 1 calc R
O31 O 0.4069(3) -0.1475(3) 0.2479(2) 0.0394(7) Uani 1 1 d .
C32 C 0.4917(6) -0.2080(4) 0.1679(4) 0.0462(11) Uani 1 1 d .
O33 O 0.5008(7) -0.1826(5) 0.0815(3) 0.111(2) Uani 1 1 d .
C34 C 0.6048(6) -0.3292(5) 0.1846(4) 0.0570(14) Uani 1 1 d .
F35 F 0.7309(5) -0.3313(6) 0.1552(7) 0.183(4) Uani 1 1 d .
F36 F 0.6153(8) -0.4242(5) 0.1258(6) 0.162(3) Uani 1 1 d .
F37 F 0.5761(6) -0.3727(5) 0.2702(4) 0.158(3) Uani 1 1 d .
C38 C 0.1073(5) -0.0450(4) 0.2474(4) 0.0457(11) Uani 1 1 d .
H38A H 0.1452 -0.1125 0.1964 0.068 Uiso 1 1 calc R
H38B H 0.0226 0.0174 0.2368 0.068 Uiso 1 1 calc R
H38C H 0.0817 -0.0773 0.3131 0.068 Uiso 1 1 calc R

loop_
_atom_site_aniso_label
_atom_site_aniso_U_11
_atom_site_aniso_U_22
_atom_site_aniso_U_33
_atom_site_aniso_U_23
_atom_site_aniso_U_13
_atom_site_aniso_U_12
Pt1 0.03200(10) 0.02710(10) 0.03305(10) 0.00190(6) -0.01305(7) -0.00691(6)
P1 0.0290(5) 0.0262(5) 0.0297(5) 0.0018(4) -0.0096(4) -0.0099(4)
C1 0.035(2) 0.035(2) 0.030(2) 0.0008(17) -0.0075(18) -0.0156(18)
C2 0.038(3) 0.050(3) 0.039(2) 0.004(2) -0.001(2) -0.006(2)
C3 0.042(3) 0.069(4) 0.051(3) -0.006(3) 0.000(2) -0.003(3)
C4 0.057(3) 0.073(4) 0.037(3) -0.010(3) 0.009(2) -0.023(3)
C5 0.079(4) 0.070(4) 0.032(3) 0.009(2) -0.010(3) -0.028(3)
C6 0.051(3) 0.049(3) 0.040(3) 0.008(2) -0.012(2) -0.010(2)
C7 0.028(2) 0.032(2) 0.032(2) 0.0047(16) -0.0090(17) -0.0130(16)
C8 0.053(3) 0.032(2) 0.045(3) 0.0024(19) -0.021(2) -0.008(2)
C9 0.078(4) 0.048(3) 0.047(3) -0.003(2) -0.028(3) -0.020(3)
C10 0.061(3) 0.061(3) 0.039(3) 0.011(2) -0.026(2) -0.025(3)
C11 0.045(3) 0.046(3) 0.044(3) 0.014(2) -0.016(2) -0.011(2)
C12 0.037(2) 0.034(2) 0.038(2) 0.0013(18) -0.0100(19) -0.0072(18)
C13 0.037(2) 0.028(2) 0.046(2) 0.0019(18) -0.019(2) -0.0096(17)
C14 0.047(3) 0.043(3) 0.052(3) 0.006(2) -0.016(2) -0.019(2)
C15 0.059(4) 0.062(4) 0.092(5) 0.030(3) -0.027(3) -0.039(3)
C16 0.076(5) 0.047(3) 0.126(7) 0.002(4) -0.046(5) -0.035(3)
C17 0.078(5) 0.063(4) 0.102(5) -0.025(4) -0.025(4) -0.036(3)
C18 0.059(3) 0.053(3) 0.064(3) -0.013(3) -0.014(3) -0.027(3)
N19 0.0253(17) 0.0370(19) 0.0338(18) 0.0040(15) -0.0082(15) -0.0072(14)
C20 0.039(2) 0.052(3) 0.045(3) 0.008(2) -0.019(2) -0.019(2)
C21 0.060(4) 0.096(5) 0.059(3) 0.006(3) -0.025(3) -0.047(3)
C22 0.049(3) 0.099(5) 0.077(4) 0.013(4) -0.015(3) -0.045(3)
C23 0.040(3) 0.069(4) 0.050(3) 0.005(3) 0.003(2) -0.019(3)
C24 0.045(3) 0.049(3) 0.043(3) 0.004(2) -0.014(2) -0.013(2)
C25 0.040(3) 0.059(3) 0.040(2) 0.003(2) -0.019(2) -0.021(2)
C26 0.048(3) 0.061(3) 0.040(3) 0.003(2) -0.017(2) -0.020(2)
C27 0.076(4) 0.089(5) 0.049(3) 0.016(3) -0.021(3) -0.042(4)
C28 0.093(5) 0.119(6) 0.042(3) -0.007(4) -0.003(3) -0.050(5)
C29 0.100(6) 0.091(5) 0.060(4) -0.026(4) -0.007(4) -0.037(4)
C30 0.074(4) 0.071(4) 0.059(4) -0.007(3) -0.017(3) -0.034(3)
O31 0.0409(17) 0.0350(16) 0.0333(16) 0.0034(13) -0.0092(14) -0.0036(13)
C32 0.054(3) 0.039(2) 0.035(2) 0.000(2) -0.009(2) -0.006(2)
O33 0.151(5) 0.086(3) 0.038(2) -0.001(2) -0.022(3) 0.028(3)
C34 0.042(3) 0.048(3) 0.058(3) 0.004(3) 0.002(2) -0.002(2)
F35 0.055(3) 0.128(5) 0.338(10) 0.110(6) -0.039(4) -0.026(3)
F36 0.179(6) 0.068(3) 0.208(7) -0.045(4) -0.079(5) 0.021(3)
F37 0.126(4) 0.124(4) 0.095(3) 0.061(3) 0.018(3) 0.064(3)
C38 0.050(3) 0.037(2) 0.058(3) 0.010(2) -0.025(2) -0.018(2)

loop_
_atom_type_symbol
_atom_type_description
_atom_type_scat_dispersion_real
_atom_type_scat_dispersion_imag
_atom_type_scat_source
C C 0.0033 0.0016 'International Tables Vol C Tables 4.2.6.8 and 6.1.1.4'
H H 0.0000 0.0000 'International Tables Vol C Tables 4.2.6.8 and 6.1.1.4'
N N 0.0061 0.0033 'International Tables Vol C Tables 4.2.6.8 and 6.1.1.4'
O O 0.0106 0.0060 'International Tables Vol C Tables 4.2.6.8 and 6.1.1.4'
F F 0.0171 0.0103 'International Tables Vol C Tables 4.2.6.8 and 6.1.1.4'
Pt Pt -1.7033 8.3905 'International Tables Vol C Tables 4.2.6.8 and 6.1.1.4'
P P 0.1023 0.0942 'International Tables Vol C Tables 4.2.6.8 and 6.1.1.4'

loop_
_geom_angle_atom_site_label_1
_geom_angle_atom_site_label_2
_geom_angle_atom_site_label_3
_geom_angle
C38 Pt1 O31 87.75(16)
C38 Pt1 N19 174.03(16)
O31 Pt1 N19 86.64(13)
C38 Pt1 P1 89.56(14)
O31 Pt1 P1 177.13(9)
N19 Pt1 P1 96.09(9)
C7 P1 C13 102.63(19)
C7 P1 C1 107.06(19)
C13 P1 C1 103.0(2)
C7 P1 Pt1 113.63(14)
C13 P1 Pt1 116.14(14)
C1 P1 Pt1 113.24(14)
C2 C1 C6 117.9(4)
C2 C1 P1 123.1(3)
C6 C1 P1 118.9(4)
C3 C2 C1 120.9(5)
C4 C3 C2 120.4(5)
C5 C4 C3 119.9(5)
C4 C5 C6 120.1(5)
C1 C6 C5 120.8(5)
C8 C7 C12 118.0(4)
C8 C7 P1 120.1(3)
C12 C7 P1 121.9(3)
C9 C8 C7 121.0(4)
C10 C9 C8 120.6(5)
C11 C10 C9 119.3(4)
C10 C11 C12 120.8(4)
C11 C12 C7 120.4(4)
C14 C13 C18 119.7(4)
C14 C13 P1 118.8(3)
C18 C13 P1 121.5(4)
C13 C14 C15 119.7(5)
C16 C15 C14 120.2(6)
C17 C16 C15 120.3(5)
C16 C17 C18 120.8(6)
C17 C18 C13 119.3(6)
C24 N19 C20 118.8(4)
C24 N19 Pt1 115.2(3)
C20 N19 Pt1 125.8(3)
N19 C20 C21 119.5(5)
N19 C20 C25 120.1(4)
C21 C20 C25 120.3(4)
C22 C21 C20 120.9(5)
C21 C22 C23 118.9(5)
C24 C23 C22 118.6(5)
N19 C24 C23 123.3(5)
C26 C25 C30 118.1(5)
C26 C25 C20 122.7(5)
C30 C25 C20 119.2(5)
C27 C26 C25 120.9(5)
C28 C27 C26 120.1(6)
C29 C28 C27 120.3(6)
C28 C29 C30 120.7(6)
C29 C30 C25 119.8(6)
C32 O31 Pt1 118.4(3)
O33 C32 O31 129.9(5)
O33 C32 C34 116.4(5)
O31 C32 C34 113.6(4)
F35 C34 F37 111.6(7)
F35 C34 F36 99.9(6)
F37 C34 F36 100.8(6)
F35 C34 C32 115.4(5)
F37 C34 C32 116.6(5)
F36 C34 C32 110.2(5)

loop_
_geom_bond_atom_site_label_1
_geom_bond_atom_site_label_2
_geom_bond_distance
Pt1 C38 2.058(5)
Pt1 O31 2.121(3)
Pt1 N19 2.146(3)
Pt1 P1 2.1815(11)
P1 C7 1.828(4)
P1 C13 1.829(4)
P1 C1 1.832(4)
C1 C2 1.383(6)
C1 C6 1.385(6)
C2 C3 1.379(7)
C3 C4 1.365(8)
C4 C5 1.364(8)
C5 C6 1.386(7)
C7 C8 1.389(6)
C7 C12 1.396(6)
C8 C9 1.379(7)
C9 C10 1.376(7)
C10 C11 1.374(7)
C11 C12 1.385(6)
C13 C14 1.386(7)
C13 C18 1.388(7)
C14 C15 1.390(7)
C15 C16 1.369(9)
C16 C17 1.360(9)
C17 C18 1.388(7)
N19 C24 1.345(6)
N19 C20 1.349(6)
C20 C21 1.399(7)
C20 C25 1.474(7)
C21 C22 1.369(8)
C22 C23 1.371(8)
C23 C24 1.371(7)
C25 C26 1.385(7)
C25 C30 1.401(7)
C26 C27 1.377(7)
C27 C28 1.361(9)
C28 C29 1.361(10)
C29 C30 1.380(9)
O31 C32 1.244(5)
C32 O33 1.201(6)
C32 C34 1.525(7)
C34 F35 1.229(7)
C34 F37 1.252(7)
C34 F36 1.337(8)

loop_
_geom_hbond_atom_site_label_D
_geom_hbond_atom_site_label_H
_geom_hbond_atom_site_label_A
_geom_hbond_distance_DH
_geom_hbond_distance_HA
_geom_hbond_distance_DA
_geom_hbond_angle_DHA
_geom_hbond_site_symmetry_A
C4 H4 F37 0.93 2.47 3.389(7) 169.2 2_556
C24 H24 O33 0.93 2.52 3.075(6) 118.2 2_655

loop_
_geom_torsion_atom_site_label_1
_geom_torsion_atom_site_label_2
_geom_torsion_atom_site_label_3
_geom_torsion_atom_site_label_4
_geom_torsion
C38 Pt1 P1 C7 -67.4(2)
N19 Pt1 P1 C7 110.66(17)
C38 Pt1 P1 C13 173.9(2)
N19 Pt1 P1 C13 -8.06(19)
C38 Pt1 P1 C1 55.0(2)
N19 Pt1 P1 C1 -126.91(17)
C7 P1 C1 C2 -37.6(4)
C13 P1 C1 C2 70.2(4)
Pt1 P1 C1 C2 -163.6(4)
C7 P1 C1 C6 146.4(4)
C13 P1 C1 C6 -105.9(4)
Pt1 P1 C1 C6 20.3(4)
C6 C1 C2 C3 -0.3(8)
P1 C1 C2 C3 -176.4(4)
C1 C2 C3 C4 -1.0(9)
C2 C3 C4 C5 1.6(9)
C3 C4 C5 C6 -1.0(9)
C2 C1 C6 C5 0.9(8)
P1 C1 C6 C5 177.2(4)
C4 C5 C6 C1 -0.3(9)
C13 P1 C7 C8 137.3(4)
C1 P1 C7 C8 -114.7(4)
Pt1 P1 C7 C8 11.1(4)
C13 P1 C7 C12 -42.2(4)
C1 P1 C7 C12 65.8(4)
Pt1 P1 C7 C12 -168.4(3)
C12 C7 C8 C9 -1.8(7)
P1 C7 C8 C9 178.7(4)
C7 C8 C9 C10 0.4(8)
C8 C9 C10 C11 0.8(8)
C9 C10 C11 C12 -0.6(8)
C10 C11 C12 C7 -0.9(7)
C8 C7 C12 C11 2.0(6)
P1 C7 C12 C11 -178.5(3)
C7 P1 C13 C14 -52.4(4)
C1 P1 C13 C14 -163.5(4)
Pt1 P1 C13 C14 72.1(4)
C7 P1 C13 C18 129.2(4)
C1 P1 C13 C18 18.1(5)
Pt1 P1 C13 C18 -106.3(4)
C18 C13 C14 C15 0.4(7)
P1 C13 C14 C15 -178.1(4)
C13 C14 C15 C16 -0.9(8)
C14 C15 C16 C17 0.2(10)
C15 C16 C17 C18 1.0(11)
C16 C17 C18 C13 -1.5(10)
C14 C13 C18 C17 0.8(8)
P1 C13 C18 C17 179.2(5)
O31 Pt1 N19 C24 89.2(3)
P1 Pt1 N19 C24 -91.7(3)
O31 Pt1 N19 C20 -95.6(4)
P1 Pt1 N19 C20 83.5(4)
C24 N19 C20 C21 0.1(7)
Pt1 N19 C20 C21 -175.0(4)
C24 N19 C20 C25 -179.9(4)
Pt1 N19 C20 C25 5.0(6)
N19 C20 C21 C22 1.6(9)
C25 C20 C21 C22 -178.4(6)
C20 C21 C22 C23 -1.6(10)
C21 C22 C23 C24 -0.1(9)
C20 N19 C24 C23 -1.9(7)
Pt1 N19 C24 C23 173.8(4)
C22 C23 C24 N19 1.9(8)
N19 C20 C25 C26 48.7(7)
C21 C20 C25 C26 -131.4(6)
N19 C20 C25 C30 -133.6(5)
C21 C20 C25 C30 46.4(7)
C30 C25 C26 C27 -0.4(8)
C20 C25 C26 C27 177.3(5)
C25 C26 C27 C28 0.1(9)
C26 C27 C28 C29 0.3(11)
C27 C28 C29 C30 -0.5(13)
C28 C29 C30 C25 0.2(11)
C26 C25 C30 C29 0.2(9)
C20 C25 C30 C29 -177.6(6)
C38 Pt1 O31 C32 96.2(4)
N19 Pt1 O31 C32 -81.7(4)
Pt1 O31 C32 O33 -5.0(9)
Pt1 O31 C32 C34 171.5(3)
O33 C32 C34 F35 63.5(10)
O31 C32 C34 F35 -113.5(7)
O33 C32 C34 F37 -162.7(7)
O31 C32 C34 F37 20.3(9)
O33 C32 C34 F36 -48.7(8)
O31 C32 C34 F36 134.3(6)
